data_4509741
loop_
_publ_author_name
'Santra, Ramkinkar'
'Biradha, Kumar'

_publ_section_title
;
 Two-Dimensional Organic Brick-Wall Layers as Hosts for the Inclusion and
 Study of Aromatics Ensembles: Acid&#x2212;Pyridine and
 Acid&#x2212;Carbonyl Synthons for Multicomponent Materials
;
_journal_issue 11
_journal_name_full 'Crystal Growth &amp; Design'
_journal_page_first 4969
_journal_paper_doi 10.1021/cg900759e
_journal_volume 9
_journal_year 2009
_chemical_formula_sum 'C37 H32 N2 O7'
_chemical_formula_weight 616.65
_chemical_name_systematic
; 
 ? 
;
_space_group_IT_number 11
_symmetry_cell_setting monoclinic
_symmetry_space_group_name_Hall '-P 2yb'
_symmetry_space_group_name_H-M 'P 1 21/m 1'
_atom_sites_solution_hydrogens geom
_atom_sites_solution_primary direct
_atom_sites_solution_secondary difmap
_audit_creation_method SHELXL-97
_cell_angle_alpha 90.00
_cell_angle_beta 104.955(10)
_cell_angle_gamma 90.00
_cell_formula_units_Z 2
_cell_length_a 14.183(5)
_cell_length_b 6.875(3)
_cell_length_c 17.212(6)
_cell_measurement_reflns_used 3344
_cell_measurement_temperature 293(2)
_cell_measurement_theta_max 26.00
_cell_measurement_theta_min 1.66
_cell_volume 1621.5(11)
_computing_structure_refinement 'SHELXL-97 (Sheldrick, 1997)'
_computing_structure_solution 'SHELXS-97 (Sheldrick, 1990)'
_diffrn_ambient_temperature 293(2)
_diffrn_measured_fraction_theta_full 0.965
_diffrn_measured_fraction_theta_max 0.965
_diffrn_measurement_device_type 'Bruker CCD APEX-2'
_diffrn_measurement_method hemisphere
_diffrn_radiation_monochromator graphite
_diffrn_radiation_source 'fine-focus sealed tube'
_diffrn_radiation_type MoK\a
_diffrn_radiation_wavelength 0.71073
_diffrn_reflns_av_R_equivalents 0.0873
_diffrn_reflns_av_sigmaI/netI 0.0698
_diffrn_reflns_limit_h_max 17
_diffrn_reflns_limit_h_min -16
_diffrn_reflns_limit_k_max 8
_diffrn_reflns_limit_k_min -7
_diffrn_reflns_limit_l_max 21
_diffrn_reflns_limit_l_min -21
_diffrn_reflns_number 18938
_diffrn_reflns_theta_full 26.00
_diffrn_reflns_theta_max 26.00
_diffrn_reflns_theta_min 1.66
_exptl_absorpt_coefficient_mu 0.088
_exptl_absorpt_correction_T_max 0.986
_exptl_absorpt_correction_T_min 0.979
_exptl_absorpt_correction_type empirical
_exptl_absorpt_process_details sadabs
_exptl_crystal_colour yellow
_exptl_crystal_density_diffrn 1.263
_exptl_crystal_density_meas ?
_exptl_crystal_density_method 'not measured'
_exptl_crystal_description 'rectangular block'
_exptl_crystal_F_000 648
_exptl_crystal_size_max 0.26
_exptl_crystal_size_mid 0.20
_exptl_crystal_size_min 0.16
_refine_diff_density_max 0.220
_refine_diff_density_min -0.282
_refine_diff_density_rms 0.052
_refine_ls_extinction_coef 0.0012(10)
_refine_ls_extinction_expression Fc^*^=kFc[1+0.001xFc^2^\l^3^/sin(2\q)]^-1/4^
_refine_ls_extinction_method SHELXL
_refine_ls_goodness_of_fit_ref 0.962
_refine_ls_hydrogen_treatment mixed
_refine_ls_matrix_type full
_refine_ls_number_parameters 227
_refine_ls_number_reflns 3344
_refine_ls_number_restraints 0
_refine_ls_restrained_S_all 0.962
_refine_ls_R_factor_all 0.1296
_refine_ls_R_factor_gt 0.0766
_refine_ls_shift/su_max 0.000
_refine_ls_shift/su_mean 0.000
_refine_ls_structure_factor_coef Fsqd
_refine_ls_weighting_details 'calc w=1/[\s^2^(Fo^2^)+(0.1247P)^2^+0.0000P] where P=(Fo^2^+2Fc^2^)/3'
_refine_ls_weighting_scheme calc
_refine_ls_wR_factor_gt 0.1854
_refine_ls_wR_factor_ref 0.2118
_reflns_number_gt 1855
_reflns_number_total 3344
_reflns_threshold_expression >2sigma(I)
_cod_data_source_file cg900759esup1.cif
_cod_data_source_block 8
_cod_depositor_comments
;
The following automatic conversions were performed:

'_symmetry_cell_setting' value 'Monoclinic' changed to 'monoclinic'
according to /home/saulius/struct/CIF-dictionaries/cif_core.dic
dictionary named 'cif_core.dic' version 2.4.2 from 2011-04-26.

Automatic conversion script
Id: cif_fix_values 1891 2012-01-12 08:04:46Z andrius 

The following automatic conversions were performed:

'_exptl_crystal_density_meas' value 'not measured' was changed to '?'
- the value is perceived as not measured.

Automatic conversion script
Id: cif_fix_values 3008 2015-01-20 13:52:24Z robertas 
;
_cod_original_cell_volume 1621.4(10)
_cod_original_sg_symbol_H-M P2(1)/m
_cod_database_code 4509741

loop_
_symmetry_equiv_pos_as_xyz
'x, y, z'
'-x, y+1/2, -z'
'-x, -y, -z'
'x, -y-1/2, z'

loop_
_atom_site_label
_atom_site_type_symbol
_atom_site_fract_x
_atom_site_fract_y
_atom_site_fract_z
_atom_site_U_iso_or_equiv
_atom_site_adp_type
_atom_site_occupancy
_atom_site_symmetry_multiplicity
_atom_site_calc_flag
_atom_site_refinement_flags
O11 O 0.10747(18) 0.2500 -0.04356(15) 0.0777(10) Uani 1 2 d S
O12 O 0.00384(19) 0.2500 0.03292(14) 0.0768(12) Uani 1 2 d S
H12O H 0.048(3) 0.2500 0.063(2) 0.050 Uiso 1 2 d S
O13 O -0.3359(2) 0.2500 -0.07143(17) 0.0725(9) Uani 1 2 d S
H13O H -0.396(3) 0.2500 -0.057(2) 0.050 Uiso 1 2 d S
O14 O -0.40824(19) 0.2500 -0.20147(18) 0.0772(9) Uani 1 2 d S
O15 O -0.1857(2) 0.2500 -0.39066(15) 0.0782(10) Uani 1 2 d S
O16 O -0.0282(2) 0.2500 -0.33418(15) 0.0778(10) Uani 1 2 d S
H16O H -0.038(2) 0.2500 -0.402(2) 0.050 Uiso 1 2 d S
C11 C -0.0626(2) 0.2500 -0.10516(17) 0.0414(9) Uani 1 2 d S
C12 C -0.1545(2) 0.2500 -0.09436(19) 0.0471(9) Uani 1 2 d S
H12 H -0.1626 0.2500 -0.0424 0.056 Uiso 1 2 calc SR
C13 C -0.2353(2) 0.2500 -0.15873(19) 0.0452(9) Uani 1 2 d S
C14 C -0.2225(2) 0.2500 -0.23653(19) 0.0478(9) Uani 1 2 d S
H14 H -0.2767 0.2500 -0.2806 0.057 Uiso 1 2 calc SR
C15 C -0.1308(3) 0.2500 -0.24819(18) 0.0458(9) Uani 1 2 d S
C16 C -0.0507(2) 0.2500 -0.18306(18) 0.0459(9) Uani 1 2 d S
H16 H 0.0117 0.2500 -0.1910 0.055 Uiso 1 2 calc SR
C17 C 0.0264(2) 0.2500 -0.0374(2) 0.0504(10) Uani 1 2 d S
C18 C -0.3363(3) 0.2500 -0.1474(2) 0.0546(10) Uani 1 2 d S
C19 C -0.1167(3) 0.2500 -0.3320(2) 0.0538(10) Uani 1 2 d S
O31A O 0.13824(16) 0.2500 0.16972(12) 0.0616(9) Uani 1 2 d S
N21A N 0.5133(2) 0.2500 -0.0169(2) 0.0596(9) Uani 1 2 d S
N11A N 0.0163(3) 0.2500 0.5303(2) 0.0701(11) Uani 1 2 d S
C11A C -0.0386(4) 0.2500 0.4594(3) 0.0868(16) Uani 1 2 d S
H11A H -0.1056 0.2500 0.4535 0.104 Uiso 1 2 calc SR
C12A C -0.0065(3) 0.2500 0.3903(2) 0.0718(13) Uani 1 2 d S
H12A H -0.0511 0.2500 0.3401 0.086 Uiso 1 2 calc SR
C13A C 0.0928(3) 0.2500 0.39613(19) 0.0520(10) Uani 1 2 d S
C14A C 0.1493(4) 0.2500 0.4712(3) 0.135(3) Uani 1 2 d S
H14A H 0.2168 0.2500 0.4800 0.162 Uiso 1 2 calc SR
C15A C 0.1094(5) 0.2500 0.5353(3) 0.137(3) Uani 1 2 d S
H15A H 0.1520 0.2500 0.5864 0.164 Uiso 1 2 calc SR
C16A C 0.1238(3) 0.2500 0.32072(18) 0.0464(9) Uani 1 2 d S
H16A H 0.0730 0.2500 0.2741 0.056 Uiso 1 2 calc SR
C21A C 0.5417(3) 0.2500 0.0634(3) 0.0841(16) Uani 1 2 d S
H21A H 0.6083 0.2500 0.0879 0.101 Uiso 1 2 calc SR
C22A C 0.4797(3) 0.2500 0.1111(3) 0.0805(15) Uani 1 2 d S
H22A H 0.5044 0.2500 0.1666 0.097 Uiso 1 2 calc SR
C23A C 0.3822(2) 0.2500 0.07905(19) 0.0455(9) Uani 1 2 d S
C24A C 0.3527(3) 0.2500 -0.0038(2) 0.0809(17) Uani 1 2 d S
H24A H 0.2864 0.2500 -0.0296 0.097 Uiso 1 2 calc SR
C25A C 0.4201(3) 0.2500 -0.0489(3) 0.0831(16) Uani 1 2 d S
H25A H 0.3976 0.2500 -0.1047 0.100 Uiso 1 2 calc SR
C26A C 0.3051(2) 0.2500 0.12195(19) 0.0432(9) Uani 1 2 d S
H26A H 0.2419 0.2500 0.0887 0.052 Uiso 1 2 calc SR
C31A C 0.2146(2) 0.2500 0.22166(18) 0.0435(9) Uani 1 2 d S
C32A C 0.2118(2) 0.2500 0.30847(18) 0.0479(9) Uani 1 2 d S
C33A C 0.3068(3) 0.2500 0.3713(2) 0.0774(15) Uani 1 2 d S
C34A C 0.3865(4) 0.3718(12) 0.3432(3) 0.0771(19) Uani 0.50 1 d P
C35A C 0.4022(3) 0.2500 0.2681(2) 0.0733(14) Uani 1 2 d S
C36A C 0.3100(2) 0.2500 0.20087(19) 0.0478(9) Uani 1 2 d S

loop_
_atom_site_aniso_label
_atom_site_aniso_U_11
_atom_site_aniso_U_22
_atom_site_aniso_U_33
_atom_site_aniso_U_23
_atom_site_aniso_U_13
_atom_site_aniso_U_12
O11 0.0339(14) 0.153(3) 0.0475(15) 0.000 0.0123(11) 0.000
O12 0.0372(14) 0.165(4) 0.0278(12) 0.000 0.0075(10) 0.000
O13 0.0420(14) 0.121(3) 0.0661(17) 0.000 0.0346(13) 0.000
O14 0.0347(14) 0.113(3) 0.0771(19) 0.000 0.0030(14) 0.000
O15 0.091(2) 0.110(3) 0.0309(14) 0.000 0.0111(14) 0.000
O16 0.075(2) 0.133(3) 0.0370(14) 0.000 0.0348(13) 0.000
C11 0.0338(16) 0.066(3) 0.0289(15) 0.000 0.0165(12) 0.000
C12 0.0398(18) 0.074(3) 0.0330(16) 0.000 0.0196(14) 0.000
C13 0.0384(18) 0.060(3) 0.0399(17) 0.000 0.0149(14) 0.000
C14 0.0364(17) 0.072(3) 0.0323(16) 0.000 0.0036(13) 0.000
C15 0.053(2) 0.062(3) 0.0265(15) 0.000 0.0174(14) 0.000
C16 0.0333(16) 0.074(3) 0.0375(17) 0.000 0.0222(14) 0.000
C17 0.0343(18) 0.083(3) 0.0392(18) 0.000 0.0192(14) 0.000
C18 0.0322(18) 0.078(3) 0.058(2) 0.000 0.0190(17) 0.000
C19 0.069(3) 0.067(3) 0.0303(17) 0.000 0.0221(17) 0.000
O31A 0.0352(13) 0.125(3) 0.0269(11) 0.000 0.0117(10) 0.000
N21A 0.0385(17) 0.087(3) 0.064(2) 0.000 0.0325(15) 0.000
N11A 0.108(3) 0.070(3) 0.048(2) 0.000 0.047(2) 0.000
C11A 0.076(3) 0.138(5) 0.062(3) 0.000 0.047(3) 0.000
C12A 0.067(3) 0.116(4) 0.041(2) 0.000 0.0298(19) 0.000
C13A 0.068(2) 0.064(3) 0.0329(17) 0.000 0.0294(16) 0.000
C14A 0.076(3) 0.297(10) 0.034(2) 0.000 0.019(2) 0.000
C15A 0.114(5) 0.269(10) 0.032(2) 0.000 0.027(3) 0.000
C16A 0.0482(19) 0.066(3) 0.0277(15) 0.000 0.0153(14) 0.000
C21A 0.0294(19) 0.155(5) 0.072(3) 0.000 0.0193(18) 0.000
C22A 0.047(2) 0.145(5) 0.054(2) 0.000 0.0212(18) 0.000
C23A 0.0359(17) 0.064(3) 0.0416(18) 0.000 0.0183(14) 0.000
C24A 0.0307(18) 0.170(5) 0.044(2) 0.000 0.0129(15) 0.000
C25A 0.056(3) 0.150(5) 0.053(2) 0.000 0.032(2) 0.000
C26A 0.0310(16) 0.061(3) 0.0397(17) 0.000 0.0139(13) 0.000
C31A 0.0404(18) 0.064(3) 0.0263(15) 0.000 0.0099(14) 0.000
C32A 0.048(2) 0.071(3) 0.0252(15) 0.000 0.0103(13) 0.000
C33A 0.052(2) 0.141(5) 0.0364(19) 0.000 0.0056(16) 0.000
C34A 0.044(3) 0.132(6) 0.047(3) -0.002(3) -0.003(2) -0.023(3)
C35A 0.037(2) 0.136(5) 0.045(2) 0.000 0.0078(16) 0.000
C36A 0.0399(18) 0.067(3) 0.0404(18) 0.000 0.0171(14) 0.000

loop_
_atom_type_symbol
_atom_type_description
_atom_type_scat_dispersion_real
_atom_type_scat_dispersion_imag
_atom_type_scat_source
C C 0.0033 0.0016 'International Tables Vol C Tables 4.2.6.8 and 6.1.1.4'
H H 0.0000 0.0000 'International Tables Vol C Tables 4.2.6.8 and 6.1.1.4'
N N 0.0061 0.0033 'International Tables Vol C Tables 4.2.6.8 and 6.1.1.4'
O O 0.0106 0.0060 'International Tables Vol C Tables 4.2.6.8 and 6.1.1.4'

loop_
_geom_angle_atom_site_label_1
_geom_angle_atom_site_label_2
_geom_angle_atom_site_label_3
_geom_angle
_geom_angle_site_symmetry_1
_geom_angle_site_symmetry_3
C12 C11 C16 119.2(3) . .
C12 C11 C17 122.9(3) . .
C16 C11 C17 117.9(3) . .
C11 C12 C13 121.2(3) . .
C12 C13 C14 119.1(3) . .
C12 C13 C18 121.5(3) . .
C14 C13 C18 119.4(3) . .
C15 C14 C13 120.3(3) . .
C14 C15 C16 119.9(3) . .
C14 C15 C19 120.5(3) . .
C16 C15 C19 119.6(3) . .
C15 C16 C11 120.3(3) . .
O11 C17 O12 123.4(3) . .
O11 C17 C11 125.4(3) . .
O12 C17 C11 111.2(3) . .
O14 C18 O13 124.4(3) . .
O14 C18 C13 123.7(3) . .
O13 C18 C13 111.9(3) . .
O15 C19 O16 124.7(3) . .
O15 C19 C15 121.3(3) . .
O16 C19 C15 114.0(3) . .
C25A N21A C21A 116.2(3) . .
C11A N11A C15A 115.1(4) . .
N11A C11A C12A 125.0(4) . .
C11A C12A C13A 119.6(4) . .
C14A C13A C12A 114.5(3) . .
C14A C13A C16A 127.8(4) . .
C12A C13A C16A 117.7(3) . .
C13A C14A C15A 120.9(5) . .
N11A C15A C14A 124.9(5) . .
C32A C16A C13A 130.6(3) . .
N21A C21A C22A 124.0(4) . .
C21A C22A C23A 120.8(4) . .
C22A C23A C24A 115.3(3) . .
C22A C23A C26A 127.7(3) . .
C24A C23A C26A 116.9(3) . .
C25A C24A C23A 120.8(4) . .
N21A C25A C24A 122.8(4) . .
C36A C26A C23A 131.1(3) . .
O31A C31A C36A 121.2(3) . .
O31A C31A C32A 119.0(3) . .
C36A C31A C32A 119.9(3) . .
C16A C32A C33A 126.8(3) . .
C16A C32A C31A 115.3(3) . .
C33A C32A C31A 118.0(3) . .
C32A C33A C34A 111.2(3) . .
C32A C33A C34A 111.2(3) . 4_565
C34A C33A C34A 64.0(6) . 4_565
C33A C34A C35A 103.3(4) . .
C33A C34A C34A 58.0(3) . 4_565
C35A C34A C34A 58.5(3) . 4_565
C36A C35A C34A 110.2(3) . 4_565
C36A C35A C34A 110.2(3) . .
C34A C35A C34A 63.0(5) 4_565 .
C26A C36A C31A 115.5(3) . .
C26A C36A C35A 125.8(3) . .
C31A C36A C35A 118.6(3) . .

loop_
_geom_bond_atom_site_label_1
_geom_bond_atom_site_label_2
_geom_bond_distance
_geom_bond_site_symmetry_2
O11 C17 1.182(4) .
O12 C17 1.328(4) .
O13 C18 1.306(4) .
O14 C18 1.191(4) .
O15 C19 1.211(5) .
O16 C19 1.265(5) .
C11 C12 1.364(4) .
C11 C16 1.394(4) .
C11 C17 1.481(5) .
C12 C13 1.373(5) .
C13 C14 1.397(4) .
C13 C18 1.495(5) .
C14 C15 1.366(5) .
C15 C16 1.375(5) .
C15 C19 1.507(4) .
O31A C31A 1.214(4) .
N21A C25A 1.295(5) .
N21A C21A 1.335(6) .
N11A C11A 1.266(6) .
N11A C15A 1.302(8) .
C11A C12A 1.380(5) .
C12A C13A 1.385(6) .
C13A C14A 1.334(6) .
C13A C16A 1.474(4) .
C14A C15A 1.363(7) .
C16A C32A 1.318(5) .
C21A C22A 1.349(6) .
C22A C23A 1.350(5) .
C23A C24A 1.379(5) .
C23A C26A 1.469(4) .
C24A C25A 1.378(5) .
C26A C36A 1.342(4) .
C31A C36A 1.486(5) .
C31A C32A 1.505(4) .
C32A C33A 1.494(5) .
C33A C34A 1.579(7) .
C33A C34A 1.579(7) 4_565
C34A C35A 1.603(7) .
C34A C34A 1.675(16) 4_565
C35A C36A 1.506(5) .
C35A C34A 1.603(7) 4_565
